data_2242876
loop_
_publ_author_name
'Gumus, Mustafa Kemal'
'Kansiz, Sevgi'
'Yuksektepe Ataol, Cigdem'
'Dege, Necmi'
'Fritsky, Igor O.'

_publ_section_title
;
 Crystal structure and Hirshfeld surface analysis of two
 5,11-methanobenzo[<i>g</i>][1,2,4]triazolo[1,5-<i>c</i>][1,3,5]oxadiazocine
 derivatives
;
_journal_issue 4
_journal_name_full 'Acta Crystallographica Section E'
_journal_page_first 492
_journal_page_last 498
_journal_paper_doi 10.1107/S2056989019003700
_journal_volume 75
_journal_year 2019
_chemical_formula_iupac 'C13 H13 Br N4 O'
_chemical_formula_moiety 'C13 H13 Br N4 O'
_chemical_formula_sum 'C13 H13 Br N4 O'
_chemical_formula_weight 321.18
_chemical_name_systematic
9-Bromo-2,5-dimethyl-11,12-dihydro-5<i>H</i>-5,11-methanobenzo[<i>g</i>][1,2,4]triazolo[1,5-<i>c</i>][1,3,5]oxadiazocine
_space_group_crystal_system triclinic
_space_group_IT_number 2
_space_group_name_Hall '-P 1'
_space_group_name_H-M_alt 'P -1'
_symmetry_space_group_name_Hall '-P 1'
_symmetry_space_group_name_H-M 'P -1'
_atom_sites_solution_hydrogens mixed
_atom_sites_solution_primary direct
_atom_sites_solution_secondary difmap
_audit_creation_method SHELXL-2018/3
_cell_angle_alpha 109.657(7)
_cell_angle_beta 92.325(8)
_cell_angle_gamma 91.664(7)
_cell_formula_units_Z 2
_cell_length_a 6.1446(6)
_cell_length_b 9.7407(8)
_cell_length_c 11.6801(11)
_cell_measurement_reflns_used 9169
_cell_measurement_temperature 296(2)
_cell_measurement_theta_max 31.52
_cell_measurement_theta_min 2.36
_cell_volume 657.13(11)
_computing_cell_refinement
;
X-AREA (Stoe & Cie, 2002)
;
_computing_data_collection
;
X-AREA (Stoe & Cie, 2002)
;
_computing_data_reduction
;
X-RED32 (Stoe & Cie, 2002)
;
_computing_molecular_graphics
;
Mercury (Macrae <i>et al.</i>,  2008) and PLATON (Spek, 2009)
;
_computing_publication_material
;
WinGX (Farrugia, 2012), SHELXL2018 (Sheldrick, 2015b),
PLATON (Spek, 2009) and publCIF (Westrip, 2010)
;
_computing_structure_refinement
;
SHELXL2018 (Sheldrick, 2015b)
;
_computing_structure_solution
;
SHELXT2017 (Sheldrick, 2015a)
;
_diffrn_ambient_temperature 296(2)
_diffrn_detector_area_resol_mean 6.67
_diffrn_measured_fraction_theta_full 0.999
_diffrn_measured_fraction_theta_max 0.997
_diffrn_measurement_device_type 'Stoe IPDS 2'
_diffrn_measurement_method 'rotation method'
_diffrn_radiation_type MoK\a
_diffrn_radiation_wavelength 0.71073
_diffrn_reflns_av_R_equivalents 0.0509
_diffrn_reflns_av_unetI/netI 0.0501
_diffrn_reflns_limit_h_max 8
_diffrn_reflns_limit_h_min -8
_diffrn_reflns_limit_k_max 13
_diffrn_reflns_limit_k_min -14
_diffrn_reflns_limit_l_max 16
_diffrn_reflns_limit_l_min -16
_diffrn_reflns_number 12939
_diffrn_reflns_theta_full 25.242
_diffrn_reflns_theta_max 31.209
_diffrn_reflns_theta_min 2.365
_diffrn_source 'sealed X-ray tube, 12 x 0.4 mm long-fine focus'
_exptl_absorpt_coefficient_mu 3.125
_exptl_absorpt_correction_T_max 0.7478
_exptl_absorpt_correction_T_min 0.4765
_exptl_absorpt_correction_type integration
_exptl_absorpt_process_details
;
(X-RED32; Stoe & Cie, 2002)
;
_exptl_crystal_colour colourless
_exptl_crystal_density_diffrn 1.623
_exptl_crystal_description prism
_exptl_crystal_F_000 324
_exptl_crystal_size_max 0.340
_exptl_crystal_size_mid 0.190
_exptl_crystal_size_min 0.110
_refine_diff_density_max 0.284
_refine_diff_density_min -0.703
_refine_ls_extinction_method none
_refine_ls_goodness_of_fit_ref 0.980
_refine_ls_hydrogen_treatment mixed
_refine_ls_matrix_type full
_refine_ls_number_parameters 178
_refine_ls_number_reflns 4242
_refine_ls_number_restraints 1
_refine_ls_restrained_S_all 0.980
_refine_ls_R_factor_all 0.1014
_refine_ls_R_factor_gt 0.0450
_refine_ls_shift/su_max 0.000
_refine_ls_shift/su_mean 0.000
_refine_ls_structure_factor_coef Fsqd
_refine_ls_weighting_details 'w=1/[\s^2^(Fo^2^)+(0.0513P)^2^] where P=(Fo^2^+2Fc^2^)/3'
_refine_ls_weighting_scheme calc
_refine_ls_wR_factor_gt 0.0968
_refine_ls_wR_factor_ref 0.1150
_reflns_number_gt 2223
_reflns_number_total 4242
_reflns_threshold_expression 'I > 2\s(I)'
_cod_data_source_file su5490sup1.cif
_cod_data_source_block I
_cod_database_code 2242876
_shelx_space_group_comment
;
The symmetry employed for this shelxl refinement is uniquely defined
by the following loop, which should always be used as a source of
symmetry information in preference to the above space-group names.
They are only intended as comments.
;

loop_
_space_group_symop_operation_xyz
'x, y, z'
'-x, -y, -z'

loop_
_atom_site_type_symbol
_atom_site_label
_atom_site_fract_x
_atom_site_fract_y
_atom_site_fract_z
_atom_site_U_iso_or_equiv
_atom_site_adp_type
_atom_site_calc_flag
_atom_site_occupancy
Br Br1 0.50800(8) -0.00902(3) 0.68588(4) 0.09386(19) Uani d 1
O O1 0.1825(3) 0.59496(18) 0.89977(14) 0.0477(4) Uani d 1
N N1 0.5602(3) 0.5822(2) 0.66868(17) 0.0408(4) Uani d 1
H H1A 0.613(4) 0.519(2) 0.6116(19) 0.041(7) Uiso d 1
N N2 0.2699(3) 0.63495(19) 0.54765(16) 0.0406(4) Uani d 1
N N3 0.0498(3) 0.7412(2) 0.70145(17) 0.0452(4) Uani d 1
N N4 0.2379(3) 0.69449(19) 0.74411(16) 0.0392(4) Uani d 1
C C1 0.5355(4) 0.2973(3) 0.7486(2) 0.0473(5) Uani d 1
H H1 0.669578 0.280839 0.713372 0.057 Uiso calc 1
C C2 0.4059(5) 0.1815(3) 0.7523(2) 0.0532(6) Uani d 1
C C3 0.2065(5) 0.2025(3) 0.8038(2) 0.0541(6) Uani d 1
H H3 0.120166 0.123167 0.805244 0.065 Uiso calc 1
C C4 0.1360(4) 0.3423(3) 0.8533(2) 0.0483(6) Uani d 1
H H4 0.002492 0.357929 0.889189 0.058 Uiso calc 1
C C5 0.2649(4) 0.4592(2) 0.84915(19) 0.0414(5) Uani d 1
C C6 0.4666(4) 0.4381(2) 0.79711(19) 0.0402(5) Uani d 1
C C7 0.6010(4) 0.5663(2) 0.7867(2) 0.0415(5) Uani d 1
H H7 0.756370 0.552230 0.799071 0.050 Uiso calc 1
C C8 0.5347(4) 0.7044(3) 0.8840(2) 0.0465(5) Uani d 1
H H8A 0.576019 0.701721 0.964269 0.056 Uiso calc 1
H H8B 0.607448 0.789210 0.874330 0.056 Uiso calc 1
C C9 0.2895(4) 0.7133(2) 0.87046(19) 0.0433(5) Uani d 1
C C10 0.1984(5) 0.8514(3) 0.9542(2) 0.0613(7) Uani d 1
H H10A 0.042029 0.844207 0.945156 0.092 Uiso calc 1
H H10B 0.251676 0.933353 0.933786 0.092 Uiso calc 1
H H10C 0.243425 0.864266 1.037001 0.092 Uiso calc 1
C C11 0.3650(4) 0.6328(2) 0.65048(19) 0.0355(4) Uani d 1
C C12 0.0793(4) 0.7029(2) 0.5845(2) 0.0437(5) Uani d 1
C C13 -0.0777(5) 0.7335(3) 0.4974(3) 0.0612(7) Uani d 1
H H13A -0.030509 0.821212 0.483641 0.092 Uiso calc 1
H H13B -0.219248 0.745678 0.530443 0.092 Uiso calc 1
H H13C -0.085106 0.653506 0.421778 0.092 Uiso calc 1

loop_
_atom_site_aniso_label
_atom_site_aniso_U_11
_atom_site_aniso_U_22
_atom_site_aniso_U_33
_atom_site_aniso_U_12
_atom_site_aniso_U_13
_atom_site_aniso_U_23
Br1 0.1300(4) 0.04262(16) 0.1075(3) 0.01035(16) 0.0421(2) 0.01877(15)
O1 0.0489(10) 0.0537(9) 0.0436(9) 0.0088(7) 0.0140(7) 0.0188(7)
N1 0.0360(10) 0.0454(9) 0.0406(10) 0.0051(8) 0.0096(8) 0.0129(8)
N2 0.0446(11) 0.0401(9) 0.0375(9) 0.0031(8) 0.0050(8) 0.0134(7)
N3 0.0408(11) 0.0513(10) 0.0448(11) 0.0092(8) 0.0046(9) 0.0170(8)
N4 0.0369(10) 0.0436(9) 0.0364(9) 0.0062(8) 0.0065(8) 0.0118(7)
C1 0.0491(14) 0.0480(12) 0.0449(13) 0.0068(10) 0.0054(10) 0.0152(10)
C2 0.0699(18) 0.0412(11) 0.0495(14) 0.0020(11) 0.0044(13) 0.0163(10)
C3 0.0623(17) 0.0528(13) 0.0510(14) -0.0091(12) 0.0021(12) 0.0237(11)
C4 0.0442(14) 0.0637(14) 0.0422(12) -0.0030(11) 0.0054(10) 0.0249(11)
C5 0.0450(13) 0.0485(11) 0.0329(10) 0.0042(10) 0.0029(9) 0.0164(9)
C6 0.0393(13) 0.0452(11) 0.0363(11) 0.0010(9) -0.0012(9) 0.0145(9)
C7 0.0326(12) 0.0454(11) 0.0458(12) 0.0020(9) 0.0009(9) 0.0147(9)
C8 0.0479(14) 0.0454(11) 0.0423(12) -0.0034(10) -0.0057(10) 0.0111(9)
C9 0.0495(14) 0.0434(11) 0.0350(11) 0.0058(10) 0.0063(10) 0.0098(9)
C10 0.0732(19) 0.0571(14) 0.0457(14) 0.0131(13) 0.0099(13) 0.0051(11)
C11 0.0351(12) 0.0344(9) 0.0367(11) -0.0019(8) 0.0059(9) 0.0114(8)
C12 0.0441(13) 0.0452(11) 0.0433(13) 0.0040(10) 0.0045(10) 0.0163(9)
C13 0.0602(18) 0.0716(17) 0.0561(15) 0.0146(14) 0.0005(13) 0.0267(13)

loop_
_atom_type_symbol
_atom_type_description
_atom_type_scat_dispersion_real
_atom_type_scat_dispersion_imag
_atom_type_scat_source
C C 0.0033 0.0016 'International Tables Vol C Tables 4.2.6.8 and 6.1.1.4'
H H 0.0000 0.0000 'International Tables Vol C Tables 4.2.6.8 and 6.1.1.4'
Br Br -0.2901 2.4595 'International Tables Vol C Tables 4.2.6.8 and 6.1.1.4'
N N 0.0061 0.0033 'International Tables Vol C Tables 4.2.6.8 and 6.1.1.4'
O O 0.0106 0.0060 'International Tables Vol C Tables 4.2.6.8 and 6.1.1.4'

loop_
_geom_angle_atom_site_label_1
_geom_angle_atom_site_label_2
_geom_angle_atom_site_label_3
_geom_angle
C5 O1 C9 116.13(17)
C11 N1 C7 115.79(18)
C11 N1 H1A 119.1(17)
C7 N1 H1A 114.7(17)
C11 N2 C12 103.07(18)
C12 N3 N4 101.80(18)
C11 N4 N3 109.66(17)
C11 N4 C9 125.84(19)
N3 N4 C9 124.48(18)
C2 C1 C6 120.1(2)
C2 C1 H1 119.9
C6 C1 H1 119.9
C1 C2 C3 121.2(2)
C1 C2 Br1 118.6(2)
C3 C2 Br1 120.20(19)
C2 C3 C4 119.4(2)
C2 C3 H3 120.3
C4 C3 H3 120.3
C3 C4 C5 119.7(2)
C3 C4 H4 120.2
C5 C4 H4 120.2
O1 C5 C4 116.1(2)
O1 C5 C6 122.9(2)
C4 C5 C6 121.0(2)
C1 C6 C5 118.6(2)
C1 C6 C7 120.8(2)
C5 C6 C7 120.5(2)
N1 C7 C6 110.99(18)
N1 C7 C8 108.26(18)
C6 C7 C8 108.33(19)
N1 C7 H7 109.7
C6 C7 H7 109.7
C8 C7 H7 109.7
C9 C8 C7 108.11(18)
C9 C8 H8A 110.1
C7 C8 H8A 110.1
C9 C8 H8B 110.1
C7 C8 H8B 110.1
H8A C8 H8B 108.4
N4 C9 O1 109.02(17)
N4 C9 C10 111.4(2)
O1 C9 C10 105.3(2)
N4 C9 C8 106.70(19)
O1 C9 C8 109.36(18)
C10 C9 C8 114.9(2)
C9 C10 H10A 109.5
C9 C10 H10B 109.5
H10A C10 H10B 109.5
C9 C10 H10C 109.5
H10A C10 H10C 109.5
H10B C10 H10C 109.5
N2 C11 N1 128.76(19)
N2 C11 N4 110.04(19)
N1 C11 N4 121.19(19)
N3 C12 N2 115.4(2)
N3 C12 C13 122.9(2)
N2 C12 C13 121.7(2)
C12 C13 H13A 109.5
C12 C13 H13B 109.5
H13A C13 H13B 109.5
C12 C13 H13C 109.5
H13A C13 H13C 109.5
H13B C13 H13C 109.5

loop_
_geom_bond_atom_site_label_1
_geom_bond_atom_site_label_2
_geom_bond_distance
Br1 C2 1.892(2)
O1 C5 1.375(3)
O1 C9 1.456(3)
N1 C11 1.346(3)
N1 C7 1.451(3)
N1 H1A 0.825(16)
N2 C11 1.321(3)
N2 C12 1.374(3)
N3 C12 1.311(3)
N3 N4 1.388(3)
N4 C11 1.350(3)
N4 C9 1.445(3)
C1 C2 1.375(4)
C1 C6 1.383(3)
C1 H1 0.9300
C2 C3 1.377(4)
C3 C4 1.378(4)
C3 H3 0.9300
C4 C5 1.383(3)
C4 H4 0.9300
C5 C6 1.393(3)
C6 C7 1.518(3)
C7 C8 1.519(3)
C7 H7 0.9800
C8 C9 1.517(4)
C8 H8A 0.9700
C8 H8B 0.9700
C9 C10 1.511(3)
C10 H10A 0.9600
C10 H10B 0.9600
C10 H10C 0.9600
C12 C13 1.482(4)
C13 H13A 0.9600
C13 H13B 0.9600
C13 H13C 0.9600

loop_
_geom_hbond_atom_site_label_D
_geom_hbond_atom_site_label_H
_geom_hbond_atom_site_label_A
_geom_hbond_site_symmetry_A
_geom_hbond_distance_DH
_geom_hbond_distance_HA
_geom_hbond_distance_DA
_geom_hbond_angle_DHA
_geom_hbond_publ_flag
N1 H1A N2 2_666 0.83(2) 2.13(2) 2.949(3) 174(2) yes
C8 H8A Cg4 2_667 0.97 2.86 3.823(3) 175 yes
C2 Br1 Cg1 1_545 1.892(3) 3.3970(10) 4.724(3) 124.10(10) yes

loop_
_geom_torsion_atom_site_label_1
_geom_torsion_atom_site_label_2
_geom_torsion_atom_site_label_3
_geom_torsion_atom_site_label_4
_geom_torsion
C12 N3 N4 C11 0.2(2)
C12 N3 N4 C9 178.8(2)
C6 C1 C2 C3 0.0(4)
C6 C1 C2 Br1 -179.53(18)
C1 C2 C3 C4 -0.4(4)
Br1 C2 C3 C4 179.14(19)
C2 C3 C4 C5 0.8(4)
C9 O1 C5 C4 -165.8(2)
C9 O1 C5 C6 14.7(3)
C3 C4 C5 O1 179.6(2)
C3 C4 C5 C6 -0.8(3)
C2 C1 C6 C5 0.0(3)
C2 C1 C6 C7 -176.2(2)
O1 C5 C6 C1 179.9(2)
C4 C5 C6 C1 0.4(3)
O1 C5 C6 C7 -3.9(3)
C4 C5 C6 C7 176.6(2)
C11 N1 C7 C6 72.2(2)
C11 N1 C7 C8 -46.6(2)
C1 C6 C7 N1 81.8(3)
C5 C6 C7 N1 -94.2(2)
C1 C6 C7 C8 -159.5(2)
C5 C6 C7 C8 24.5(3)
N1 C7 C8 C9 66.4(2)
C6 C7 C8 C9 -54.0(2)
C11 N4 C9 O1 -97.7(2)
N3 N4 C9 O1 84.0(2)
C11 N4 C9 C10 146.5(2)
N3 N4 C9 C10 -31.8(3)
C11 N4 C9 C8 20.3(3)
N3 N4 C9 C8 -158.00(19)
C5 O1 C9 N4 70.6(2)
C5 O1 C9 C10 -169.73(19)
C5 O1 C9 C8 -45.7(2)
C7 C8 C9 N4 -51.2(2)
C7 C8 C9 O1 66.6(2)
C7 C8 C9 C10 -175.2(2)
C12 N2 C11 N1 -178.0(2)
C12 N2 C11 N4 0.7(2)
C7 N1 C11 N2 -167.4(2)
C7 N1 C11 N4 14.1(3)
N3 N4 C11 N2 -0.6(2)
C9 N4 C11 N2 -179.14(19)
N3 N4 C11 N1 178.19(18)
C9 N4 C11 N1 -0.4(3)
N4 N3 C12 N2 0.3(3)
N4 N3 C12 C13 -178.2(2)
C11 N2 C12 N3 -0.6(3)
C11 N2 C12 C13 177.9(2)

_cod_database_fobs_code 2242876
